data_4511554
loop_
_publ_author_name
'Amoore, Jarrod J. M.'
'Black, Cory A.'
'Hanton, Lyall R.'
'Spicer, Mark D.'

_publ_section_title
;
 Increasing Structural Dimensionality in Ag(I) Coordination Polymers
 Formed from the Same Flexible Multimodal Thioether Pyrazine Ligand
;
_journal_issue 3
_journal_name_full 'Crystal Growth &amp; Design'
_journal_page_first 1255
_journal_paper_doi 10.1021/cg050011+
_journal_volume 5
_journal_year 2005
_chemical_formula_sum 'C22 H25 Ag2 F12 N7 P2 S'
_chemical_formula_weight 925.23
_chemical_name_systematic
;
 ?
;
_space_group_IT_number 13
_symmetry_cell_setting monoclinic
_symmetry_space_group_name_Hall '-P 2yc'
_symmetry_space_group_name_H-M 'P 1 2/c 1'
_atom_sites_solution_hydrogens geom
_atom_sites_solution_primary direct
_atom_sites_solution_secondary difmap
_audit_creation_method SHELXL-97
_cell_angle_alpha 90.00
_cell_angle_beta 93.67(3)
_cell_angle_gamma 90.00
_cell_formula_units_Z 4
_cell_length_a 16.309(3)
_cell_length_b 14.636(3)
_cell_length_c 13.941(4)
_cell_measurement_reflns_used 6907
_cell_measurement_temperature 163(2)
_cell_measurement_theta_max 26.91
_cell_measurement_theta_min 1.87
_cell_volume 3320.9(13)
_computing_cell_refinement 'Bruker XSCANS'
_computing_data_collection 'Bruker XSCANS'
_computing_data_reduction 'Bruker SHELXTL'
_computing_molecular_graphics 'Bruker SHELXTL'
_computing_publication_material 'Bruker SHELXTL'
_computing_structure_refinement 'SHELXL-97 (Sheldrick, 1997)'
_computing_structure_solution 'Bruker SHELXTL'
_diffrn_ambient_temperature 163(2)
_diffrn_measured_fraction_theta_full 0.961
_diffrn_measured_fraction_theta_max 0.961
_diffrn_measurement_device_type 'Bruker P4'
_diffrn_measurement_method '\w scans'
_diffrn_radiation_monochromator graphite
_diffrn_radiation_source 'fine-focus sealed tube'
_diffrn_radiation_type MoK\a
_diffrn_radiation_wavelength 0.71073
_diffrn_reflns_av_R_equivalents 0.0497
_diffrn_reflns_av_sigmaI/netI 0.0295
_diffrn_reflns_limit_h_max 20
_diffrn_reflns_limit_h_min -20
_diffrn_reflns_limit_k_max 18
_diffrn_reflns_limit_k_min -10
_diffrn_reflns_limit_l_max 17
_diffrn_reflns_limit_l_min -17
_diffrn_reflns_number 39910
_diffrn_reflns_theta_full 26.91
_diffrn_reflns_theta_max 26.91
_diffrn_reflns_theta_min 1.87
_diffrn_standards_decay_% 2
_exptl_absorpt_coefficient_mu 1.433
_exptl_absorpt_correction_T_max 0.8542
_exptl_absorpt_correction_T_min 0.3295
_exptl_absorpt_correction_type multi-scan
_exptl_absorpt_process_details 'SADABS (Sheldrick 1996)'
_exptl_crystal_colour pale-orange
_exptl_crystal_density_diffrn 1.851
_exptl_crystal_density_method 'not measured'
_exptl_crystal_description plate
_exptl_crystal_F_000 1816
_exptl_crystal_size_max 0.50
_exptl_crystal_size_mid 0.35
_exptl_crystal_size_min 0.11
_refine_diff_density_max 4.198
_refine_diff_density_min -1.823
_refine_diff_density_rms 0.289
_refine_ls_extinction_method none
_refine_ls_goodness_of_fit_ref 1.186
_refine_ls_hydrogen_treatment constr
_refine_ls_matrix_type full
_refine_ls_number_parameters 420
_refine_ls_number_reflns 6907
_refine_ls_number_restraints 0
_refine_ls_restrained_S_all 1.186
_refine_ls_R_factor_all 0.1154
_refine_ls_R_factor_gt 0.1027
_refine_ls_shift/su_max 0.000
_refine_ls_shift/su_mean 0.000
_refine_ls_structure_factor_coef Fsqd
_refine_ls_weighting_details 'calc w=1/[\s^2^(Fo^2^)+(0.0248P)^2^+144.8577P] where P=(Fo^2^+2Fc^2^)/3'
_refine_ls_weighting_scheme calc
_refine_ls_wR_factor_gt 0.2656
_refine_ls_wR_factor_ref 0.2704
_reflns_number_gt 5677
_reflns_number_total 6907
_reflns_threshold_expression >2sigma(I)
_cod_data_source_file cg050011%2Bsi20050110_060632.cif
_cod_data_source_block "'[Ag2(L)](PF6)2.MeCN_Compound_1.MeCN'"
_cod_original_sg_symbol_H-M P2/c
_cod_database_code 4511554

loop_
_symmetry_equiv_pos_as_xyz
'x, y, z'
'-x, y, -z+1/2'
'-x, -y, -z'
'x, -y, z-1/2'

loop_
_atom_site_label
_atom_site_type_symbol
_atom_site_fract_x
_atom_site_fract_y
_atom_site_fract_z
_atom_site_U_iso_or_equiv
_atom_site_adp_type
_atom_site_occupancy
_atom_site_symmetry_multiplicity
_atom_site_calc_flag
_atom_site_refinement_flags
C1 C 0.2425(8) 0.5744(9) 0.7690(10) 0.032(3) Uani 1 1 d .
H1 H 0.2905 0.5455 0.7921 0.039 Uiso 1 1 calc R
C2 C 0.2405(8) 0.6681(9) 0.7664(10) 0.031(3) Uani 1 1 d .
H2 H 0.2867 0.7008 0.7888 0.037 Uiso 1 1 calc R
C3 C 0.1070(7) 0.6619(9) 0.6999(9) 0.028(3) Uani 1 1 d .
H3 H 0.0593 0.6904 0.6751 0.034 Uiso 1 1 calc R
C4 C 0.1086(7) 0.5682(8) 0.7027(8) 0.024(2) Uani 1 1 d .
C5 C 0.0357(7) 0.5096(8) 0.6606(9) 0.026(2) Uani 1 1 d .
H5A H 0.0527 0.4757 0.6054 0.031 Uiso 1 1 calc R
H5B H -0.0092 0.5494 0.6388 0.031 Uiso 1 1 calc R
C6 C 0.1006(8) 0.1635(9) 0.8179(9) 0.029(3) Uani 1 1 d .
H6 H 0.0523 0.1900 0.8367 0.034 Uiso 1 1 calc R
C7 C 0.1067(8) 0.0679(8) 0.8133(9) 0.026(3) Uani 1 1 d .
C8 C 0.2328(8) 0.1758(10) 0.7685(11) 0.036(3) Uani 1 1 d .
H8 H 0.2779 0.2109 0.7540 0.043 Uiso 1 1 calc R
C9 C 0.2379(8) 1.0820(9) 0.7621(10) 0.032(3) Uani 1 1 d .
H9 H 0.2859 1.0557 0.7423 0.039 Uiso 1 1 calc R
C10 C 0.0368(8) 0.0073(8) 0.8437(10) 0.030(3) Uani 1 1 d .
H10A H -0.0087 0.0458 0.8602 0.036 Uiso 1 1 calc R
H10B H 0.0554 -0.0264 0.9009 0.036 Uiso 1 1 calc R
C11 C 0.2353(10) 0.4925(11) 1.0062(11) 0.043(3) Uani 1 1 d .
C12 C 0.2953(12) 0.5566(14) 1.0478(14) 0.064(5) Uani 1 1 d .
H12A H 0.2676 0.6045 1.0799 0.096 Uiso 1 1 calc R
H12B H 0.3259 0.5823 0.9978 0.096 Uiso 1 1 calc R
H12C H 0.3321 0.5253 1.0932 0.096 Uiso 1 1 calc R
C13 C 0.6100(11) 0.3693(10) 0.6338(12) 0.045(4) Uani 1 1 d .
C14 C 0.5293(13) 0.3660(14) 0.5827(14) 0.070(6) Uani 1 1 d .
H14A H 0.4986 0.4195 0.5978 0.105 Uiso 1 1 calc R
H14B H 0.5005 0.3125 0.6020 0.105 Uiso 1 1 calc R
H14C H 0.5356 0.3638 0.5148 0.105 Uiso 1 1 calc R
C15 C 0.8345(9) 0.8740(11) 0.9523(13) 0.046(4) Uani 1 1 d .
H15 H 0.8864 0.8537 0.9382 0.055 Uiso 1 1 calc R
C16 C 0.8183(11) 0.9599(19) 0.9535(12) 0.074(7) Uani 1 1 d .
H16 H 0.8612 1.0004 0.9452 0.089 Uiso 1 1 calc R
C17 C 0.7401(14) 0.9970(15) 0.9665(13) 0.067(5) Uani 1 1 d .
H17 H 0.7314 1.0598 0.9652 0.080 Uiso 1 1 calc R
C18 C 0.6770(13) 0.9372(18) 0.9813(16) 0.076(6) Uani 1 1 d .
H18 H 0.6251 0.9605 0.9908 0.091 Uiso 1 1 calc R
C19 C 0.6881(16) 0.8464(17) 0.9823(16) 0.080(7) Uani 1 1 d .
H19 H 0.6444 0.8066 0.9890 0.096 Uiso 1 1 calc R
C20 C 0.773(2) 0.8115(15) 0.9723(13) 0.096(10) Uani 1 1 d .
H20 H 0.7853 0.7496 0.9793 0.115 Uiso 1 1 calc R
C21 C 0.4614(15) 0.8744(17) 0.898(2) 0.105(10) Uani 1 1 d .
H21A H 0.4955 0.9229 0.8765 0.157 Uiso 1 1 calc R
H21B H 0.4889 0.8170 0.8908 0.157 Uiso 1 1 calc R
H21C H 0.4510 0.8837 0.9640 0.157 Uiso 1 1 calc R
C22 C 0.3838(13) 0.8737(11) 0.8398(16) 0.059(5) Uani 1 1 d .
N1 N 0.1764(6) 0.5222(7) 0.7387(8) 0.027(2) Uani 1 1 d .
N2 N 0.1714(7) 0.7150(7) 0.7315(8) 0.029(2) Uani 1 1 d .
N3 N 0.1647(7) 0.2184(7) 0.7950(8) 0.028(2) Uani 1 1 d .
N4 N 0.1745(6) 1.0269(7) 0.7839(8) 0.028(2) Uani 1 1 d .
N5 N 0.1867(10) 0.4421(10) 0.9720(10) 0.055(4) Uani 1 1 d .
N6 N 0.6725(9) 0.3716(9) 0.6755(14) 0.064(5) Uani 1 1 d .
N7 N 0.3233(9) 0.8736(10) 0.7965(13) 0.063(4) Uani 1 1 d .
F11 F 0.9485(8) 0.2077(8) 1.0848(9) 0.085(4) Uani 1 1 d .
F12 F 0.8602(10) 0.3147(9) 0.9061(8) 0.091(4) Uani 1 1 d .
F13 F 0.9908(7) 0.2996(8) 0.9682(10) 0.078(4) Uani 1 1 d .
F14 F 0.9153(7) 0.1697(7) 0.9285(8) 0.069(3) Uani 1 1 d .
F15 F 0.8901(6) 0.3470(6) 1.0621(7) 0.055(2) Uani 1 1 d .
F16 F 0.8176(7) 0.2191(8) 1.0235(10) 0.083(4) Uani 1 1 d .
F21 F 0.5563(12) 0.6856(17) 0.8005(18) 0.203(13) Uani 1 1 d .
F22 F 0.5558(10) 0.5404(16) 0.7997(14) 0.168(10) Uani 1 1 d .
F23 F 0.4410(7) 0.6148(11) 0.8369(9) 0.087(4) Uani 1 1 d .
F31 F 0.4402(12) 0.2055(15) 0.7108(17) 0.174(10) Uani 1 1 d .
F32 F 0.5609(9) 0.0557(15) 0.7894(16) 0.157(9) Uani 1 1 d .
F33 F 0.5470(10) 0.1301(12) 0.6528(12) 0.120(6) Uani 1 1 d .
P1 P 0.9028(2) 0.2580(2) 0.9952(2) 0.0317(7) Uani 1 1 d .
P2 P 0.5000 0.6137(4) 0.7500 0.0427(13) Uani 1 2 d S
P3 P 0.5000 0.1290(5) 0.7500 0.0496(15) Uani 1 2 d S
S1 S 0.0000 0.4294(3) 0.7500 0.0271(9) Uani 1 2 d S
S2 S 0.0000 -0.0740(3) 0.7500 0.0280(9) Uani 1 2 d S
Ag1 Ag 0.15842(7) 0.37415(6) 0.81177(9) 0.0373(3) Uani 1 1 d .
Ag2 Ag 0.17471(7) 0.87265(7) 0.73846(9) 0.0396(3) Uani 1 1 d .

loop_
_atom_site_aniso_label
_atom_site_aniso_U_11
_atom_site_aniso_U_22
_atom_site_aniso_U_33
_atom_site_aniso_U_23
_atom_site_aniso_U_13
_atom_site_aniso_U_12
C1 0.021(6) 0.032(7) 0.042(7) 0.001(6) -0.005(5) 0.002(5)
C2 0.023(6) 0.026(6) 0.043(7) 0.008(6) 0.002(5) -0.004(5)
C3 0.021(6) 0.027(6) 0.036(7) 0.007(5) 0.001(5) 0.007(5)
C4 0.025(6) 0.024(6) 0.024(6) 0.002(5) 0.002(5) 0.001(5)
C5 0.024(6) 0.025(6) 0.030(6) 0.002(5) 0.000(5) 0.001(5)
C6 0.031(6) 0.024(6) 0.031(6) 0.002(5) -0.006(5) -0.002(5)
C7 0.028(6) 0.023(6) 0.027(6) -0.006(5) -0.006(5) 0.002(5)
C8 0.021(6) 0.033(7) 0.054(9) -0.002(6) -0.003(6) -0.003(5)
C9 0.019(6) 0.031(7) 0.047(8) -0.002(6) 0.000(5) 0.000(5)
C10 0.032(7) 0.022(6) 0.038(7) 0.000(5) 0.009(5) -0.001(5)
C11 0.049(9) 0.044(9) 0.035(8) 0.004(7) 0.003(7) 0.007(7)
C12 0.058(11) 0.072(13) 0.060(11) -0.004(10) -0.006(9) -0.008(10)
C13 0.052(10) 0.029(7) 0.053(9) 0.000(7) -0.003(7) -0.002(7)
C14 0.089(15) 0.052(11) 0.064(12) 0.010(9) -0.029(11) 0.000(10)
C15 0.029(7) 0.034(8) 0.073(11) -0.001(8) 0.000(7) 0.012(6)
C16 0.041(10) 0.14(2) 0.039(9) -0.004(11) -0.006(7) -0.026(12)
C17 0.088(15) 0.064(12) 0.047(10) 0.001(9) -0.002(10) -0.018(11)
C18 0.053(12) 0.098(18) 0.078(14) -0.003(13) 0.016(10) 0.003(12)
C19 0.103(19) 0.071(15) 0.069(14) -0.010(11) 0.031(13) -0.036(14)
C20 0.20(3) 0.060(13) 0.026(9) -0.006(8) -0.021(13) 0.037(17)
C21 0.071(16) 0.061(14) 0.18(3) 0.007(17) 0.018(18) 0.010(12)
C22 0.063(12) 0.026(8) 0.089(14) -0.001(8) 0.008(11) 0.003(8)
N1 0.019(5) 0.021(5) 0.042(6) 0.003(4) 0.003(4) 0.000(4)
N2 0.027(5) 0.023(5) 0.038(6) -0.003(5) 0.004(4) -0.004(4)
N3 0.033(6) 0.017(5) 0.033(6) 0.002(4) -0.002(4) -0.001(4)
N4 0.029(6) 0.020(5) 0.035(6) 0.001(4) 0.003(4) 0.001(4)
N5 0.075(10) 0.047(8) 0.043(8) -0.007(6) 0.001(7) 0.001(8)
N6 0.043(8) 0.030(7) 0.116(14) 0.003(8) -0.017(9) -0.005(6)
N7 0.041(8) 0.040(8) 0.105(13) -0.010(8) -0.003(8) 0.002(7)
F11 0.103(9) 0.058(7) 0.086(8) 0.031(6) -0.052(7) 0.001(6)
F12 0.151(13) 0.074(8) 0.045(6) 0.006(6) -0.022(7) 0.030(8)
F13 0.068(7) 0.058(7) 0.114(10) -0.003(7) 0.045(7) -0.005(6)
F14 0.086(8) 0.051(6) 0.073(7) -0.022(5) 0.021(6) 0.015(6)
F15 0.069(6) 0.043(5) 0.052(5) -0.020(4) 0.008(5) -0.013(5)
F16 0.060(7) 0.079(8) 0.114(10) -0.042(7) 0.031(7) -0.037(6)
F21 0.139(15) 0.22(2) 0.26(3) -0.17(2) 0.100(17) -0.125(16)
F22 0.108(12) 0.24(2) 0.162(16) 0.136(17) 0.052(11) 0.108(14)
F23 0.042(6) 0.150(13) 0.070(7) -0.020(8) 0.010(5) -0.012(7)
F31 0.119(14) 0.18(2) 0.23(2) 0.104(18) 0.069(15) 0.088(14)
F32 0.071(10) 0.183(19) 0.22(2) 0.107(17) 0.036(12) 0.054(11)
F33 0.124(13) 0.132(14) 0.113(12) -0.004(10) 0.081(11) 0.000(11)
P1 0.0348(18) 0.0297(17) 0.0306(17) 0.0014(14) 0.0015(14) 0.0039(14)
P2 0.026(3) 0.040(3) 0.062(4) 0.000 0.005(2) 0.000
P3 0.028(3) 0.051(3) 0.072(4) 0.000 0.017(3) 0.000
S1 0.023(2) 0.0171(19) 0.041(2) 0.000 -0.0021(17) 0.000
S2 0.026(2) 0.0164(19) 0.042(2) 0.000 0.0056(18) 0.000
Ag1 0.0395(6) 0.0175(5) 0.0530(7) 0.0022(4) -0.0107(5) 0.0004(4)
Ag2 0.0431(6) 0.0176(5) 0.0594(7) -0.0041(5) 0.0124(5) 0.0011(4)

loop_
_atom_type_symbol
_atom_type_description
_atom_type_scat_dispersion_real
_atom_type_scat_dispersion_imag
_atom_type_scat_source
C C 0.0033 0.0016 'International Tables Vol C Tables 4.2.6.8 and 6.1.1.4'
H H 0.0000 0.0000 'International Tables Vol C Tables 4.2.6.8 and 6.1.1.4'
N N 0.0061 0.0033 'International Tables Vol C Tables 4.2.6.8 and 6.1.1.4'
F F 0.0171 0.0103 'International Tables Vol C Tables 4.2.6.8 and 6.1.1.4'
P P 0.1023 0.0942 'International Tables Vol C Tables 4.2.6.8 and 6.1.1.4'
S S 0.1246 0.1234 'International Tables Vol C Tables 4.2.6.8 and 6.1.1.4'
Ag Ag -0.8971 1.1015 'International Tables Vol C Tables 4.2.6.8 and 6.1.1.4'

loop_
_geom_angle_atom_site_label_1
_geom_angle_atom_site_label_2
_geom_angle_atom_site_label_3
_geom_angle
_geom_angle_site_symmetry_1
_geom_angle_site_symmetry_3
N1 C1 C2 122.3(12) . .
C1 C2 N2 121.5(12) . .
N2 C3 C4 123.3(11) . .
N1 C4 C3 121.3(11) . .
N1 C4 C5 116.7(10) . .
C3 C4 C5 121.9(11) . .
C4 C5 S1 111.4(8) . .
N3 C6 C7 121.0(12) . .
N4 C7 C6 121.4(12) 1_545 .
N4 C7 C10 118.0(11) 1_545 .
C6 C7 C10 120.6(11) . .
N3 C8 C9 122.2(12) . 1_545
N4 C9 C8 121.7(12) . 1_565
C7 C10 S2 113.2(9) . .
N5 C11 C12 179.0(19) . .
N6 C13 C14 179(2) . .
C16 C15 C20 119.3(18) . .
C16 C15 Ag2 91.3(12) . 2_656
C20 C15 Ag2 101.6(11) . 2_656
C15 C16 C17 125(2) . .
C18 C17 C16 118(2) . .
C19 C18 C17 122(2) . .
C18 C19 C20 118(2) . .
C15 C20 C19 118.4(18) . .
N7 C22 C21 179(3) . .
C4 N1 C1 116.3(10) . .
C4 N1 Ag1 118.7(8) . .
C1 N1 Ag1 119.0(8) . .
C3 N2 C2 115.3(10) . .
C3 N2 Ag2 126.9(8) . .
C2 N2 Ag2 117.7(8) . .
C8 N3 C6 116.5(11) . .
C8 N3 Ag1 122.1(9) . .
C6 N3 Ag1 121.3(9) . .
C7 N4 C9 117.1(11) 1_565 .
C7 N4 Ag2 121.8(8) 1_565 .
C9 N4 Ag2 119.7(8) . .
C11 N5 Ag1 135.4(13) . .
C22 N7 Ag2 166.3(18) . .
F16 P1 F11 90.7(8) . .
F16 P1 F14 90.1(6) . .
F11 P1 F14 90.7(7) . .
F16 P1 F12 92.1(8) . .
F11 P1 F12 176.2(7) . .
F14 P1 F12 91.9(6) . .
F16 P1 F15 90.0(6) . .
F11 P1 F15 89.5(6) . .
F14 P1 F15 179.9(7) . .
F12 P1 F15 88.0(6) . .
F16 P1 F13 178.6(7) . .
F11 P1 F13 88.8(7) . .
F14 P1 F13 91.2(6) . .
F12 P1 F13 88.4(8) . .
F15 P1 F13 88.8(6) . .
F21 P2 F21 94(2) . 2_656
F21 P2 F22 179.2(18) . 2_656
F21 P2 F22 87.3(14) 2_656 2_656
F21 P2 F22 87.3(14) . .
F21 P2 F22 179.2(18) 2_656 .
F22 P2 F22 92(2) 2_656 .
F21 P2 F23 88.2(9) . 2_656
F21 P2 F23 91.0(9) 2_656 2_656
F22 P2 F23 91.9(8) 2_656 2_656
F22 P2 F23 88.9(8) . 2_656
F21 P2 F23 91.0(9) . .
F21 P2 F23 88.2(9) 2_656 .
F22 P2 F23 88.9(8) 2_656 .
F22 P2 F23 91.9(8) . .
F23 P2 F23 178.8(12) 2_656 .
F32 P3 F32 91.6(18) 2_656 .
F32 P3 F31 90.0(13) 2_656 .
F32 P3 F31 178.3(14) . .
F32 P3 F31 178.3(14) 2_656 2_656
F32 P3 F31 90.0(13) . 2_656
F31 P3 F31 88(2) . 2_656
F32 P3 F33 88.6(10) 2_656 2_656
F32 P3 F33 92.2(10) . 2_656
F31 P3 F33 88.1(10) . 2_656
F31 P3 F33 91.1(10) 2_656 2_656
F32 P3 F33 92.2(10) 2_656 .
F32 P3 F33 88.6(10) . .
F31 P3 F33 91.1(10) . .
F31 P3 F33 88.1(10) 2_656 .
F33 P3 F33 178.9(13) 2_656 .
C5 S1 C5 100.4(8) 2_556 .
C5 S1 Ag1 93.9(4) 2_556 2_556
C5 S1 Ag1 107.7(4) . 2_556
C5 S1 Ag1 107.7(4) 2_556 .
C5 S1 Ag1 93.9(4) . .
Ag1 S1 Ag1 146.32(17) 2_556 .
C10 S2 C10 99.3(9) . 2_556
C10 S2 Ag2 86.5(4) . 1_545
C10 S2 Ag2 113.7(4) 2_556 1_545
C10 S2 Ag2 113.7(4) . 2_546
C10 S2 Ag2 86.5(4) 2_556 2_546
Ag2 S2 Ag2 149.49(16) 1_545 2_546
N3 Ag1 N1 147.1(4) . .
N3 Ag1 N5 119.1(4) . .
N1 Ag1 N5 90.0(4) . .
N3 Ag1 S1 107.6(3) . .
N1 Ag1 S1 75.2(2) . .
N5 Ag1 S1 106.2(4) . .
N2 Ag2 N4 166.6(4) . .
N2 Ag2 N7 92.2(4) . .
N4 Ag2 N7 85.8(4) . .
N2 Ag2 C15 88.0(4) . 2_656
N4 Ag2 C15 105.2(4) . 2_656
N7 Ag2 C15 108.4(5) . 2_656
N2 Ag2 S2 104.2(3) . 1_565
N4 Ag2 S2 73.4(3) . 1_565
N7 Ag2 S2 153.2(4) . 1_565
C15 Ag2 S2 93.4(3) 2_656 1_565

loop_
_geom_bond_atom_site_label_1
_geom_bond_atom_site_label_2
_geom_bond_distance
_geom_bond_site_symmetry_2
C1 N1 1.367(16) .
C1 C2 1.372(18) .
C2 N2 1.381(16) .
C3 N2 1.358(16) .
C3 C4 1.372(17) .
C4 N1 1.362(15) .
C4 C5 1.551(17) .
C5 S1 1.834(12) .
C6 N3 1.372(16) .
C6 C7 1.404(17) .
C7 N4 1.345(16) 1_545
C7 C10 1.526(17) .
C8 N3 1.346(17) .
C8 C9 1.379(19) 1_545
C9 N4 1.361(16) .
C9 C8 1.379(19) 1_565
C10 S2 1.839(13) .
C11 N5 1.16(2) .
C11 C12 1.45(2) .
C13 N6 1.14(2) .
C13 C14 1.46(2) .
C15 C16 1.29(3) .
C15 C20 1.39(3) .
C15 Ag2 2.654(18) 2_656
C16 C17 1.41(3) .
C17 C18 1.38(3) .
C18 C19 1.34(3) .
C19 C20 1.50(4) .
C21 C22 1.46(3) .
C22 N7 1.12(2) .
N1 Ag1 2.420(10) .
N2 Ag2 2.310(10) .
N3 Ag1 2.294(10) .
N4 C7 1.345(16) 1_565
N4 Ag2 2.345(10) .
N5 Ag1 2.461(14) .
N7 Ag2 2.506(16) .
F11 P1 1.594(10) .
F12 P1 1.613(11) .
F13 P1 1.625(11) .
F14 P1 1.611(10) .
F15 P1 1.624(9) .
F16 P1 1.576(11) .
F21 P2 1.538(15) .
F22 P2 1.542(14) .
F23 P2 1.595(11) .
F31 P3 1.561(17) .
F32 P3 1.539(16) .
F33 P3 1.599(12) .
P2 F21 1.538(15) 2_656
P2 F22 1.542(14) 2_656
P2 F23 1.595(11) 2_656
P3 F32 1.539(16) 2_656
P3 F31 1.561(17) 2_656
P3 F33 1.599(12) 2_656
S1 C5 1.834(12) 2_556
S1 Ag1 2.7903(16) 2_556
S1 Ag1 2.7903(16) .
S2 C10 1.839(13) 2_556
S2 Ag2 2.9688(16) 1_545
S2 Ag2 2.9688(16) 2_546
Ag2 C15 2.654(18) 2_656
Ag2 S2 2.9688(16) 1_565
